data_1530290
loop_
_publ_author_name
'Lii, K.-H.'
'Wang, S.-L.'

_publ_section_title
;
 M2 V O P2 O7 (M = Rb, Cs): Two vanadyl pyrophosphates with a layer
 structure
;
_journal_name_full 'Journal of Solid State Chemistry'
_journal_page_first 239
_journal_page_last 246
_journal_volume 82
_journal_year 1989
_chemical_formula_sum 'O8 P2 Rb2 V'
_chemical_name_systematic 'Rb2 (V O) (P2 O7)'
_space_group_IT_number 19
_symmetry_space_group_name_Hall 'P 2ac 2ab'
_symmetry_space_group_name_H-M 'P 21 21 21'
_cell_angle_alpha 90
_cell_angle_beta 90
_cell_angle_gamma 90
_cell_formula_units_Z 4
_cell_length_a 7.101
_cell_length_b 9.174
_cell_length_c 12.801
_cell_volume 833.916
_citation_journal_id_ASTM JSSCBI
_cod_data_source_file Lii_JSSCBI_1989_1874.cif
_cod_data_source_block O8P2Rb2V1
_cod_original_cell_volume 833.9156
_cod_original_formula_sum 'O8 P2 Rb2 V1'
_cod_database_code 1530290

loop_
_symmetry_equiv_pos_as_xyz
x,y,z
-x+1/2,-y,z+1/2
x+1/2,-y+1/2,-z
-x,y+1/2,-z+1/2

loop_
_atom_site_label
_atom_site_type_symbol
_atom_site_fract_x
_atom_site_fract_y
_atom_site_fract_z
_atom_site_occupancy
_atom_site_U_iso_or_equiv
O4 O-2 -0.054 -0.1649 -1.2883 1 0.0
P2 P+5 -0.0848 -0.0109 -0.8399 1 0.0
O3 O-2 -0.0513 -0.5569 -1.0415 1 0.0
P1 P+5 0.0095 -0.5252 -1.151 1 0.0
O8 O-2 -0.0286 0.0694 -0.9345 1 0.0
Rb1 Rb+1 -0.2268 -0.1753 -0.5947 1 0.0
O2 O-2 -0.1827 -0.1935 -1.0803 1 0.0
Rb2 Rb+1 -0.2697 -0.3918 -0.9056 1 0.0
O6 O-2 0.2004 -0.4289 -1.1489 1 0.0
O1 O-2 -0.1233 -0.4341 -1.2165 1 0.0
O5 O-2 0.0122 -0.1539 -0.8174 1 0.0
V1 V+4 -0.2481 -0.2424 -1.1943 1 0.0
O7 O-2 -0.0841 0.0798 -0.7402 1 0.0
